data_9000700
loop_
_publ_author_name
'Moore, P. B.'
'Araki, T.'

_publ_section_title
;
 Magnussonite, manganese arsenite, a fluorite derivative structure
;
_journal_name_full 'American Mineralogist'
_journal_page_first 390
_journal_page_last 401
_journal_volume 64
_journal_year 1979
_chemical_formula_sum 'As4 Cl0.534 Cu0.34 H0.134 Mg0.37 Mn5.922 O12.134'
_chemical_name_mineral Magnussonite
_space_group_IT_number 230
_symmetry_space_group_name_Hall '-I 4bd 2c 3'
_symmetry_space_group_name_H-M 'I a -3 d'
_cell_angle_alpha 90
_cell_angle_beta 90
_cell_angle_gamma 90
_cell_formula_units_Z 24
_cell_length_a 19.680
_cell_length_b 19.680
_cell_length_c 19.680
_cell_volume 7622.111
_database_code_amcsd 0000713
_exptl_crystal_density_diffrn 4.543
_cod_original_formula_sum 'Mn5.922 Mg.37 Cu.34 As4 O12.134 Cl.534 H.134'
_cod_database_code 9000700

loop_
_space_group_symop_operation_xyz
x,y,z
1/2+x,1/2+y,1/2+z
z,1/2-x,1/2+y
1/2+z,-x,+y
-y,1/2+z,1/2-x
1/2-y,+z,-x
x,1/2-y,1/2+z
1/2+x,-y,+z
-z,1/2+x,1/2-y
1/2-z,+x,-y
y,1/2-z,1/2+x
1/2+y,-z,+x
-x,1/2+y,1/2-z
1/2-x,+y,-z
3/4+x,1/4-z,3/4-y
1/4+x,3/4-z,1/4-y
3/4-z,1/4+y,3/4+x
1/4-z,3/4+y,1/4+x
3/4+y,1/4-x,3/4-z
1/4+y,3/4-x,1/4-z
3/4-x,1/4+z,3/4+y
1/4-x,3/4+z,1/4+y
3/4+z,1/4-y,3/4-x
1/4+z,3/4-y,1/4-x
3/4-y,1/4+x,3/4+z
1/4-y,3/4+x,1/4+z
1/4+x,1/4+z,1/4+y
3/4+x,3/4+z,3/4+y
1/4-z,1/4-y,1/4-x
3/4-z,3/4-y,3/4-x
1/4+y,1/4+x,1/4+z
3/4+y,3/4+x,3/4+z
1/4-x,1/4-z,1/4-y
3/4-x,3/4-z,3/4-y
1/4+z,1/4+y,1/4+x
3/4+z,3/4+y,3/4+x
1/4-y,1/4-x,1/4-z
3/4-y,3/4-x,3/4-z
1/2+z,x,1/2-y
+z,1/2+x,-y
1/2-y,-z,1/2+x
-y,1/2-z,+x
1/2+x,y,1/2-z
+x,1/2+y,-z
1/2-z,-x,1/2+y
-z,1/2-x,+y
1/2+y,z,1/2-x
+y,1/2+z,-x
1/2-x,-y,1/2+z
-x,1/2-y,+z
1/2-z,1/2+x,y
-z,+x,1/2+y
1/2+y,1/2-z,-x
+y,-z,1/2-x
1/2-x,1/2+y,z
-x,+y,1/2+z
1/2+z,1/2-x,-y
+z,-x,1/2-y
1/2-y,1/2+z,x
-y,+z,1/2+x
1/2+x,1/2-y,-z
+x,-y,1/2-z
3/4-x,3/4+z,1/4-y
1/4-x,1/4+z,3/4-y
3/4+z,3/4-y,1/4+x
1/4+z,1/4-y,3/4+x
3/4-y,3/4+x,1/4-z
1/4-y,1/4+x,3/4-z
3/4+x,3/4-z,1/4+y
1/4+x,1/4-z,3/4+y
3/4-z,3/4+y,1/4-x
1/4-z,1/4+y,3/4-x
3/4+y,3/4-x,1/4+z
1/4+y,1/4-x,3/4+z
1/4-x,3/4-z,3/4+y
3/4-x,1/4-z,1/4+y
1/4+z,3/4+y,3/4-x
3/4+z,1/4+y,1/4-x
1/4-y,3/4-x,3/4+z
3/4-y,1/4-x,1/4+z
1/4+x,3/4+z,3/4-y
3/4+x,1/4+z,1/4-y
1/4-z,3/4-y,3/4+x
3/4-z,1/4-y,1/4+x
1/4+y,3/4+x,3/4-z
3/4+y,1/4+x,1/4-z
-z,-x,-y
1/2-z,1/2-x,1/2-y
y,z,x
1/2+y,1/2+z,1/2+x
-x,-y,-z
1/2-x,1/2-y,1/2-z
z,x,y
1/2+z,1/2+x,1/2+y
-y,-z,-x
1/2-y,1/2-z,1/2-x

loop_
_atom_site_label
_atom_site_fract_x
_atom_site_fract_y
_atom_site_fract_z
_atom_site_occupancy
_atom_site_type_symbol
_atom_site_attached_hydrogens
Mn1 0.25000 0.37500 0.00000 0.95000 Mn 0
Mg1 0.25000 0.37500 0.00000 0.05000 Mg 0
Mn2 0.23263 0.12500 0.01737 0.33000 Mn 0
Cu2 0.23263 0.12500 0.01737 0.17000 Cu 0
Mn3 0.37500 0.26423 0.01423 0.94000 Mn 0
Mg3 0.37500 0.26423 0.01423 0.06000 Mg 0
Mn4 0.11266 0.36266 0.12500 0.90000 Mn 0
Mg4 0.11266 0.36266 0.12500 0.10000 Mg 0
Mn5 0.00750 0.01340 -0.00073 0.15800 Mn 0
As 0.49912 0.36620 0.00839 1.00000 As 0
O1 0.56979 0.32014 0.03660 1.00000 O 0
O2 0.46116 0.31841 -0.05683 1.00000 O 0
O3 0.44445 0.33379 0.07270 1.00000 O 0
Cl 0.14136 0.10864 0.12500 0.26700 Cl 0
O-H 0.14136 0.10864 0.12500 0.06700 O 1

loop_
_cod_changelog_entry_id
_cod_changelog_entry_author
_cod_changelog_entry_date
_cod_changelog_entry_text
1
;cod-tools version 3.8.0
Id: cif_guess_AMCSD_atom_types 9574 2023-05-10 09:00:05Z saulius
;
2023-05-10T18:46:39+03:00
;Derived atom types and hydrogen counts
from atom names that follow the AMCSD naming convention
(Wat == water, O-H == hydroxyl).
;

loop_
_cod_related_entry_id
_cod_related_entry_database
_cod_related_entry_code
1 AMCSD 0000713
